data_7026473
loop_
_publ_author_name
'Yurkerwich, Kevin'
'Coleman, Fergal'
'Parkin, Gerard'

_publ_section_title
;
 Bis(2-mercapto-1-R-imidazolyl)hydroborato complexes of aluminium,
 gallium, indium and thallium: compounds possessing gallium-gallium bonds
 and a trivalent thallium alkyl.
;
_journal_issue 30
_journal_name_full 'Dalton transactions (Cambridge, England : 2003)'
_journal_page_first 6939
_journal_page_last 6942
_journal_paper_doi 10.1039/c0dt00461h
_journal_volume 39
_journal_year 2010
_chemical_formula_sum 'C31 H52.5 B2 Br In N9.5 S4'
_chemical_formula_weight 902.91
_chemical_name_systematic
;
?
;
_space_group_IT_number 14
_symmetry_cell_setting monoclinic
_symmetry_space_group_name_Hall '-P 2ybc'
_symmetry_space_group_name_H-M 'P 1 21/c 1'
_atom_sites_solution_hydrogens geom
_atom_sites_solution_primary direct
_atom_sites_solution_secondary difmap
_audit_creation_method SHELXL-97
_cell_angle_alpha 90.00
_cell_angle_beta 112.6590(10)
_cell_angle_gamma 90.00
_cell_formula_units_Z 4
_cell_length_a 21.2905(17)
_cell_length_b 11.3455(9)
_cell_length_c 18.8012(15)
_cell_measurement_reflns_used 9947
_cell_measurement_temperature 125(2)
_cell_measurement_theta_max 32.48
_cell_measurement_theta_min 2.18
_cell_volume 4190.9(6)
_computing_cell_refinement 'Bruker SAINT'
_computing_data_collection 'Bruker APEX2'
_computing_data_reduction 'Bruker SAINT'
_computing_molecular_graphics 'Bruker SHELXTL'
_computing_publication_material 'Bruker SHELXTL'
_computing_structure_refinement 'SHELXL-97 (Sheldrick, 2008)'
_computing_structure_solution 'SHELXS-97 (Sheldrick, 2008)'
_diffrn_ambient_temperature 125(2)
_diffrn_measured_fraction_theta_full 1.000
_diffrn_measured_fraction_theta_max 1.000
_diffrn_measurement_device_type 'Bruker APEX-II CCD'
_diffrn_measurement_method '\f and \w scans'
_diffrn_radiation_monochromator graphite
_diffrn_radiation_source 'fine-focus sealed tube'
_diffrn_radiation_type MoK\a
_diffrn_radiation_wavelength 0.71073
_diffrn_reflns_av_R_equivalents 0.0309
_diffrn_reflns_av_sigmaI/netI 0.0227
_diffrn_reflns_limit_h_max 28
_diffrn_reflns_limit_h_min -28
_diffrn_reflns_limit_k_max 15
_diffrn_reflns_limit_k_min -15
_diffrn_reflns_limit_l_max 25
_diffrn_reflns_limit_l_min -25
_diffrn_reflns_number 56199
_diffrn_reflns_theta_full 28.28
_diffrn_reflns_theta_max 28.28
_diffrn_reflns_theta_min 2.07
_exptl_absorpt_coefficient_mu 1.751
_exptl_absorpt_correction_T_max 0.7209
_exptl_absorpt_correction_T_min 0.5793
_exptl_absorpt_correction_type empirical
_exptl_absorpt_process_details sadabs
_exptl_crystal_colour colorless
_exptl_crystal_density_diffrn 1.431
_exptl_crystal_density_method 'not measured'
_exptl_crystal_description block
_exptl_crystal_F_000 1852
_exptl_crystal_size_max 0.35
_exptl_crystal_size_mid 0.35
_exptl_crystal_size_min 0.20
_refine_diff_density_max 2.317
_refine_diff_density_min -0.913
_refine_diff_density_rms 0.107
_refine_ls_extinction_method none
_refine_ls_goodness_of_fit_ref 1.094
_refine_ls_hydrogen_treatment mixed
_refine_ls_matrix_type full
_refine_ls_number_parameters 448
_refine_ls_number_reflns 10403
_refine_ls_number_restraints 7
_refine_ls_restrained_S_all 1.104
_refine_ls_R_factor_all 0.0463
_refine_ls_R_factor_gt 0.0358
_refine_ls_shift/su_max 0.001
_refine_ls_shift/su_mean 0.000
_refine_ls_structure_factor_coef Fsqd
_refine_ls_weighting_details 'calc w=1/[\s^2^(Fo^2^)+(0.0402P)^2^+9.7791P] where P=(Fo^2^+2Fc^2^)/3'
_refine_ls_weighting_scheme calc
_refine_ls_wR_factor_gt 0.0948
_refine_ls_wR_factor_ref 0.1004
_reflns_number_gt 8728
_reflns_number_total 10403
_reflns_threshold_expression >2sigma(I)
_cod_data_source_file c0dt00461h.txt
_cod_data_source_block ky291s10
_cod_depositor_comments
;
The following automatic conversions were performed:

'_symmetry_cell_setting' value 'Monoclinic' changed to 'monoclinic'
according to /home/saulius/struct/CIF-dictionaries/cif_core.dic
dictionary named 'cif_core.dic' version 2.4.2 from 2011-04-26.

Automatic conversion script
Id: cif_fix_values 1891 2012-01-12 08:04:46Z andrius 
;
_cod_original_sg_symbol_H-M P2(1)/c
_cod_original_formula_sum 'C31 H52.50 B2 Br In N9.50 S4'
_cod_database_code 7026473

loop_
_symmetry_equiv_pos_as_xyz
'x, y, z'
'-x, y+1/2, -z+1/2'
'-x, -y, -z'
'x, -y-1/2, z-1/2'

loop_
_atom_site_label
_atom_site_type_symbol
_atom_site_fract_x
_atom_site_fract_y
_atom_site_fract_z
_atom_site_U_iso_or_equiv
_atom_site_adp_type
_atom_site_occupancy
_atom_site_symmetry_multiplicity
_atom_site_calc_flag
_atom_site_refinement_flags
_atom_site_disorder_assembly
_atom_site_disorder_group
In In 0.258605(10) -0.002868(18) 0.139891(11) 0.01647(6) Uani 1 1 d . . .
Br Br 0.348318(16) 0.15183(3) 0.217791(19) 0.02808(8) Uani 1 1 d . . .
S1 S 0.17107(4) 0.00105(7) 0.19917(4) 0.02360(15) Uani 1 1 d . . .
S2 S 0.34015(4) -0.16222(7) 0.22916(4) 0.02220(15) Uani 1 1 d . . .
S3 S 0.19117(4) 0.17653(6) 0.05830(4) 0.01861(14) Uani 1 1 d . . .
S4 S 0.29579(4) -0.08917(7) 0.03942(4) 0.02346(16) Uani 1 1 d . . .
B1 B 0.18693(18) -0.2820(3) 0.1632(2) 0.0225(7) Uani 1 1 d D . .
H1 H 0.1762(18) -0.210(2) 0.1209(17) 0.027 Uiso 1 1 d D . .
H2 H 0.1470(15) -0.350(3) 0.145(2) 0.027 Uiso 1 1 d D . .
B2 B 0.13078(18) -0.0486(3) -0.0610(2) 0.0220(7) Uani 1 1 d D . .
H3 H 0.1499(17) -0.104(3) -0.0089(15) 0.026 Uiso 1 1 d D . .
H4 H 0.0964(16) -0.101(3) -0.1096(16) 0.026 Uiso 1 1 d D . .
N11 N 0.19449(13) -0.2293(2) 0.24271(14) 0.0211(5) Uani 1 1 d . . .
C11 C 0.19232(14) -0.1163(3) 0.26288(17) 0.0202(6) Uani 1 1 d . . .
C12 C 0.21069(18) -0.2973(3) 0.30821(19) 0.0280(7) Uani 1 1 d . . .
H12A H 0.2160 -0.3805 0.3108 0.034 Uiso 1 1 calc R . .
N12 N 0.20634(14) -0.1117(2) 0.33992(15) 0.0237(5) Uani 1 1 d . . .
C13 C 0.21777(19) -0.2258(3) 0.36778(19) 0.0301(7) Uani 1 1 d . . .
H13A H 0.2287 -0.2494 0.4197 0.036 Uiso 1 1 calc R . .
C14 C 0.21341(19) -0.0039(3) 0.3891(2) 0.0303(7) Uani 1 1 d . . .
C15 C 0.2281(3) -0.0429(4) 0.4722(2) 0.0478(10) Uani 1 1 d . . .
H15A H 0.2707 -0.0879 0.4920 0.072 Uiso 1 1 calc R . .
H15B H 0.1907 -0.0925 0.4730 0.072 Uiso 1 1 calc R . .
H15C H 0.2324 0.0267 0.5045 0.072 Uiso 1 1 calc R . .
C16 C 0.2733(2) 0.0687(4) 0.3880(3) 0.0439(9) Uani 1 1 d . . .
H16A H 0.2648 0.0924 0.3350 0.066 Uiso 1 1 calc R . .
H16B H 0.3149 0.0213 0.4084 0.066 Uiso 1 1 calc R . .
H16C H 0.2787 0.1392 0.4200 0.066 Uiso 1 1 calc R . .
C17 C 0.1472(2) 0.0664(4) 0.3600(2) 0.0398(9) Uani 1 1 d . . .
H17A H 0.1382 0.0958 0.3080 0.060 Uiso 1 1 calc R . .
H17B H 0.1512 0.1331 0.3946 0.060 Uiso 1 1 calc R . .
H17C H 0.1096 0.0155 0.3588 0.060 Uiso 1 1 calc R . .
C21 C 0.31703(15) -0.3053(3) 0.19783(16) 0.0216(6) Uani 1 1 d . . .
N21 N 0.25377(13) -0.3505(2) 0.17602(14) 0.0223(5) Uani 1 1 d . . .
N22 N 0.35992(13) -0.3948(2) 0.19729(15) 0.0249(5) Uani 1 1 d . . .
C22 C 0.25735(18) -0.4694(3) 0.16362(18) 0.0275(7) Uani 1 1 d . . .
H22A H 0.2201 -0.5228 0.1482 0.033 Uiso 1 1 calc R . .
C23 C 0.32214(18) -0.4975(3) 0.1769(2) 0.0303(7) Uani 1 1 d . . .
H23A H 0.3390 -0.5738 0.1731 0.036 Uiso 1 1 calc R . .
C24 C 0.43503(17) -0.3865(3) 0.2139(2) 0.0307(7) Uani 1 1 d . . .
C25 C 0.4612(2) -0.5079(4) 0.2039(3) 0.0519(11) Uani 1 1 d . . .
H25A H 0.4374 -0.5343 0.1506 0.078 Uiso 1 1 calc R . .
H25B H 0.4529 -0.5640 0.2389 0.078 Uiso 1 1 calc R . .
H25C H 0.5102 -0.5035 0.2158 0.078 Uiso 1 1 calc R . .
C26 C 0.47286(17) -0.3471(4) 0.2970(2) 0.0376(9) Uani 1 1 d . . .
H26A H 0.5219 -0.3456 0.3088 0.056 Uiso 1 1 calc R . .
H26B H 0.4635 -0.4024 0.3318 0.056 Uiso 1 1 calc R . .
H26C H 0.4576 -0.2681 0.3040 0.056 Uiso 1 1 calc R . .
C27 C 0.44577(19) -0.3005(4) 0.1569(2) 0.0395(9) Uani 1 1 d . . .
H27A H 0.4228 -0.3306 0.1043 0.059 Uiso 1 1 calc R . .
H27B H 0.4946 -0.2925 0.1687 0.059 Uiso 1 1 calc R . .
H27C H 0.4268 -0.2234 0.1612 0.059 Uiso 1 1 calc R . .
C31 C 0.10713(14) 0.1361(3) 0.00783(16) 0.0183(5) Uani 1 1 d . . .
N31 N 0.08662(12) 0.0504(2) -0.04590(14) 0.0192(5) Uani 1 1 d . . .
N32 N 0.05065(12) 0.1903(2) 0.01007(14) 0.0183(5) Uani 1 1 d . . .
C32 C 0.01653(15) 0.0527(3) -0.07911(17) 0.0226(6) Uani 1 1 d . . .
H32A H -0.0112 0.0022 -0.1192 0.027 Uiso 1 1 calc R . .
C33 C -0.00614(15) 0.1384(3) -0.04533(17) 0.0217(6) Uani 1 1 d . . .
H33A H -0.0523 0.1593 -0.0572 0.026 Uiso 1 1 calc R . .
C34 C 0.04783(15) 0.2946(3) 0.05841(17) 0.0204(6) Uani 1 1 d . . .
C35 C 0.07563(16) 0.4013(3) 0.03062(19) 0.0261(6) Uani 1 1 d . . .
H35A H 0.1225 0.3854 0.0359 0.039 Uiso 1 1 calc R . .
H35B H 0.0750 0.4703 0.0617 0.039 Uiso 1 1 calc R . .
H35C H 0.0473 0.4167 -0.0236 0.039 Uiso 1 1 calc R . .
C36 C 0.08875(17) 0.2699(3) 0.14391(18) 0.0262(6) Uani 1 1 d . . .
H36A H 0.1364 0.2550 0.1522 0.039 Uiso 1 1 calc R . .
H36B H 0.0699 0.2006 0.1598 0.039 Uiso 1 1 calc R . .
H36C H 0.0861 0.3383 0.1745 0.039 Uiso 1 1 calc R . .
C37 C -0.02611(16) 0.3159(3) 0.04738(19) 0.0247(6) Uani 1 1 d . . .
H37A H -0.0527 0.3363 -0.0066 0.037 Uiso 1 1 calc R . .
H37B H -0.0283 0.3809 0.0807 0.037 Uiso 1 1 calc R . .
H37C H -0.0448 0.2443 0.0609 0.037 Uiso 1 1 calc R . .
C41 C 0.25656(15) -0.0038(3) -0.04263(16) 0.0200(6) Uani 1 1 d . . .
N41 N 0.18887(13) 0.0080(2) -0.08068(14) 0.0196(5) Uani 1 1 d . . .
N42 N 0.28853(13) 0.0587(2) -0.08069(14) 0.0215(5) Uani 1 1 d . . .
C42 C 0.17799(16) 0.0808(3) -0.14306(17) 0.0220(6) Uani 1 1 d . . .
H42A H 0.1348 0.1049 -0.1794 0.026 Uiso 1 1 calc R . .
C43 C 0.23871(16) 0.1121(3) -0.14390(17) 0.0238(6) Uani 1 1 d . . .
H43A H 0.2461 0.1614 -0.1808 0.029 Uiso 1 1 calc R . .
C44 C 0.36407(16) 0.0707(3) -0.05931(19) 0.0287(7) Uani 1 1 d . . .
C45 C 0.3947(2) -0.0519(4) -0.0574(2) 0.0432(10) Uani 1 1 d . . .
H45A H 0.3746 -0.0878 -0.1087 0.065 Uiso 1 1 calc R . .
H45B H 0.3850 -0.1015 -0.0201 0.065 Uiso 1 1 calc R . .
H45C H 0.4440 -0.0451 -0.0422 0.065 Uiso 1 1 calc R . .
C46 C 0.39485(18) 0.1348(4) 0.0182(2) 0.0389(9) Uani 1 1 d . . .
H46A H 0.4441 0.1423 0.0332 0.058 Uiso 1 1 calc R . .
H46B H 0.3856 0.0897 0.0575 0.058 Uiso 1 1 calc R . .
H46C H 0.3745 0.2134 0.0135 0.058 Uiso 1 1 calc R . .
C47 C 0.37645(19) 0.1433(4) -0.1207(2) 0.0376(8) Uani 1 1 d . . .
H47A H 0.3593 0.1003 -0.1697 0.056 Uiso 1 1 calc R . .
H47B H 0.4254 0.1574 -0.1050 0.056 Uiso 1 1 calc R . .
H47C H 0.3526 0.2189 -0.1271 0.056 Uiso 1 1 calc R . .
C51 C -0.03071(19) 0.1261(4) 0.2769(2) 0.0407(9) Uani 1 1 d . . .
N51 N -0.0299(2) 0.0289(4) 0.2905(3) 0.0692(14) Uani 1 1 d . . .
C52 C -0.0309(2) 0.2505(4) 0.2582(2) 0.0424(9) Uani 1 1 d . . .
H52A H -0.0461 0.2969 0.2925 0.064 Uiso 1 1 calc R . .
H52B H -0.0619 0.2635 0.2046 0.064 Uiso 1 1 calc R . .
H52C H 0.0152 0.2748 0.2649 0.064 Uiso 1 1 calc R . .
N61 N 0.4147(4) -0.3355(8) -0.0559(5) 0.073(3) Uiso 0.50 1 d PD A -1
C61 C 0.4648(4) -0.3877(7) -0.0345(4) 0.0429(18) Uiso 0.50 1 d PD A -1
C62 C 0.5275(5) -0.4544(12) 0.0087(8) 0.096(4) Uiso 0.50 1 d PD A -1
H62A H 0.5495 -0.4779 -0.0264 0.144 Uiso 0.50 1 calc PR A -1
H62B H 0.5161 -0.5249 0.0314 0.144 Uiso 0.50 1 calc PR A -1
H62C H 0.5587 -0.4047 0.0498 0.144 Uiso 0.50 1 calc PR A -1

loop_
_atom_site_aniso_label
_atom_site_aniso_U_11
_atom_site_aniso_U_22
_atom_site_aniso_U_33
_atom_site_aniso_U_23
_atom_site_aniso_U_13
_atom_site_aniso_U_12
In 0.01710(10) 0.01993(10) 0.01283(9) 0.00038(7) 0.00627(7) 0.00003(7)
Br 0.02227(15) 0.03104(17) 0.02941(17) -0.00920(13) 0.00827(12) -0.00671(12)
S1 0.0226(3) 0.0278(4) 0.0246(4) 0.0112(3) 0.0137(3) 0.0072(3)
S2 0.0192(3) 0.0236(4) 0.0200(3) 0.0031(3) 0.0035(3) 0.0014(3)
S3 0.0178(3) 0.0191(3) 0.0180(3) 0.0001(3) 0.0059(3) 0.0003(3)
S4 0.0308(4) 0.0255(4) 0.0154(3) 0.0027(3) 0.0104(3) 0.0095(3)
B1 0.0204(15) 0.0278(17) 0.0179(15) 0.0005(13) 0.0058(12) -0.0005(13)
B2 0.0277(17) 0.0182(15) 0.0228(16) -0.0018(13) 0.0126(14) -0.0007(13)
N11 0.0221(12) 0.0244(13) 0.0192(12) 0.0029(10) 0.0106(10) -0.0003(10)
C11 0.0175(13) 0.0246(15) 0.0204(14) 0.0050(11) 0.0095(11) 0.0015(11)
C12 0.0366(18) 0.0239(16) 0.0260(16) 0.0075(13) 0.0148(14) 0.0015(13)
N12 0.0286(13) 0.0260(13) 0.0188(12) 0.0025(10) 0.0117(10) 0.0008(11)
C13 0.0424(19) 0.0284(17) 0.0221(15) 0.0086(13) 0.0154(14) 0.0039(15)
C14 0.0390(18) 0.0301(17) 0.0243(16) -0.0023(13) 0.0148(14) 0.0015(15)
C15 0.074(3) 0.047(2) 0.0240(18) -0.0030(17) 0.0213(19) 0.006(2)
C16 0.046(2) 0.042(2) 0.044(2) -0.0127(18) 0.0174(18) -0.0121(18)
C17 0.048(2) 0.042(2) 0.038(2) 0.0010(17) 0.0250(18) 0.0140(18)
C21 0.0208(14) 0.0278(16) 0.0150(13) 0.0038(11) 0.0054(11) 0.0031(12)
N21 0.0222(12) 0.0272(13) 0.0161(11) 0.0000(10) 0.0060(10) 0.0001(10)
N22 0.0245(13) 0.0283(14) 0.0216(13) 0.0021(11) 0.0086(10) 0.0053(11)
C22 0.0333(17) 0.0268(16) 0.0192(14) -0.0026(12) 0.0067(13) -0.0006(13)
C23 0.0355(18) 0.0283(17) 0.0257(16) -0.0009(13) 0.0102(14) 0.0055(14)
C24 0.0236(15) 0.041(2) 0.0292(17) 0.0083(15) 0.0119(13) 0.0103(14)
C25 0.038(2) 0.052(3) 0.069(3) 0.003(2) 0.024(2) 0.0199(19)
C26 0.0221(16) 0.063(3) 0.0255(17) 0.0105(17) 0.0065(13) 0.0062(16)
C27 0.0300(18) 0.063(3) 0.0304(18) 0.0111(18) 0.0170(15) 0.0098(17)
C31 0.0201(13) 0.0190(13) 0.0165(13) 0.0029(10) 0.0079(11) 0.0008(11)
N31 0.0207(12) 0.0211(12) 0.0168(11) -0.0015(9) 0.0081(10) -0.0020(10)
N32 0.0185(11) 0.0191(12) 0.0168(11) 0.0006(9) 0.0062(9) 0.0015(9)
C32 0.0215(14) 0.0252(15) 0.0180(13) -0.0010(12) 0.0041(11) -0.0023(12)
C33 0.0186(13) 0.0235(15) 0.0204(14) 0.0014(11) 0.0046(11) -0.0006(11)
C34 0.0244(14) 0.0174(14) 0.0205(14) 0.0003(11) 0.0096(12) 0.0024(11)
C35 0.0270(15) 0.0205(15) 0.0317(17) 0.0022(12) 0.0123(13) 0.0014(12)
C36 0.0318(16) 0.0257(16) 0.0205(14) -0.0013(12) 0.0094(13) 0.0072(13)
C37 0.0238(15) 0.0224(15) 0.0304(16) 0.0013(12) 0.0133(13) 0.0036(12)
C41 0.0249(14) 0.0219(14) 0.0146(12) -0.0002(11) 0.0094(11) 0.0048(12)
N41 0.0246(12) 0.0199(12) 0.0160(11) -0.0012(9) 0.0096(10) 0.0019(10)
N42 0.0224(12) 0.0270(13) 0.0162(11) -0.0001(10) 0.0087(10) 0.0008(10)
C42 0.0265(15) 0.0225(14) 0.0153(13) 0.0003(11) 0.0062(11) 0.0025(12)
C43 0.0280(15) 0.0269(16) 0.0164(13) 0.0025(11) 0.0084(12) 0.0000(12)
C44 0.0219(15) 0.043(2) 0.0228(15) 0.0016(14) 0.0099(12) 0.0007(14)
C45 0.035(2) 0.058(3) 0.046(2) 0.007(2) 0.0258(18) 0.0147(19)
C46 0.0271(17) 0.061(3) 0.0252(17) -0.0036(17) 0.0065(14) -0.0071(17)
C47 0.0325(18) 0.056(2) 0.0289(17) 0.0032(17) 0.0169(15) -0.0070(17)
C51 0.0298(18) 0.056(3) 0.0333(19) 0.0096(18) 0.0084(15) -0.0073(17)
N51 0.045(2) 0.071(3) 0.073(3) 0.037(2) 0.002(2) -0.009(2)
C52 0.048(2) 0.046(2) 0.041(2) -0.0132(18) 0.0244(19) -0.0083(18)

loop_
_atom_type_symbol
_atom_type_description
_atom_type_scat_dispersion_real
_atom_type_scat_dispersion_imag
_atom_type_scat_source
C C 0.0033 0.0016 'International Tables Vol C Tables 4.2.6.8 and 6.1.1.4'
H H 0.0000 0.0000 'International Tables Vol C Tables 4.2.6.8 and 6.1.1.4'
B B 0.0013 0.0007 'International Tables Vol C Tables 4.2.6.8 and 6.1.1.4'
N N 0.0061 0.0033 'International Tables Vol C Tables 4.2.6.8 and 6.1.1.4'
S S 0.1246 0.1234 'International Tables Vol C Tables 4.2.6.8 and 6.1.1.4'
Br Br -0.2901 2.4595 'International Tables Vol C Tables 4.2.6.8 and 6.1.1.4'
In In -0.7276 1.3100 'International Tables Vol C Tables 4.2.6.8 and 6.1.1.4'

loop_
_geom_angle_atom_site_label_1
_geom_angle_atom_site_label_2
_geom_angle_atom_site_label_3
_geom_angle
S4 In S1 147.45(3)
S4 In Br 108.17(2)
S1 In Br 104.38(2)
S4 In S2 83.66(3)
S1 In S2 98.61(2)
Br In S2 86.73(2)
S4 In S3 97.06(2)
S1 In S3 85.02(2)
Br In S3 85.589(19)
S2 In S3 172.12(2)
C11 S1 In 104.63(10)
C21 S2 In 113.43(10)
C31 S3 In 109.40(10)
C41 S4 In 105.52(10)
H2 B1 H1 112(3)
H2 B1 N21 104.4(19)
H1 B1 N21 113.8(19)
H2 B1 N11 110.3(19)
H1 B1 N11 109.0(19)
N21 B1 N11 107.0(2)
H4 B2 H3 109(3)
H4 B2 N41 111.2(19)
H3 B2 N41 113.0(19)
H4 B2 N31 106.6(19)
H3 B2 N31 107.0(19)
N41 B2 N31 109.6(2)
C11 N11 C12 107.8(3)
C11 N11 B1 129.4(3)
C12 N11 B1 122.6(3)
N11 C11 N12 108.6(3)
N11 C11 S1 124.6(2)
N12 C11 S1 126.7(2)
C13 C12 N11 108.4(3)
C11 N12 C13 107.5(3)
C11 N12 C14 127.8(3)
C13 N12 C14 124.5(3)
C12 C13 N12 107.6(3)
N12 C14 C16 108.5(3)
N12 C14 C17 110.1(3)
C16 C14 C17 112.0(3)
N12 C14 C15 108.8(3)
C16 C14 C15 109.0(3)
C17 C14 C15 108.3(3)
N21 C21 N22 107.8(3)
N21 C21 S2 125.4(2)
N22 C21 S2 126.5(2)
C21 N21 C22 108.1(3)
C21 N21 B1 127.1(3)
C22 N21 B1 124.8(3)
C21 N22 C23 108.0(3)
C21 N22 C24 127.5(3)
C23 N22 C24 124.5(3)
C23 C22 N21 108.7(3)
C22 C23 N22 107.3(3)
N22 C24 C26 109.3(3)
N22 C24 C25 109.1(3)
C26 C24 C25 108.5(3)
N22 C24 C27 109.1(3)
C26 C24 C27 111.7(3)
C25 C24 C27 109.2(3)
N31 C31 N32 108.3(2)
N31 C31 S3 124.7(2)
N32 C31 S3 126.8(2)
C31 N31 C32 107.9(2)
C31 N31 B2 127.7(3)
C32 N31 B2 123.7(3)
C31 N32 C33 108.0(2)
C31 N32 C34 127.8(2)
C33 N32 C34 124.1(2)
C33 C32 N31 108.7(3)
C32 C33 N32 107.1(3)
N32 C34 C35 107.8(2)
N32 C34 C37 108.8(2)
C35 C34 C37 110.1(2)
N32 C34 C36 110.5(2)
C35 C34 C36 111.5(3)
C37 C34 C36 108.2(2)
N41 C41 N42 108.6(2)
N41 C41 S4 125.2(2)
N42 C41 S4 126.2(2)
C41 N41 C42 107.8(2)
C41 N41 B2 128.1(3)
C42 N41 B2 124.0(3)
C41 N42 C43 107.8(2)
C41 N42 C44 127.3(3)
C43 N42 C44 125.0(3)
C43 C42 N41 108.7(3)
C42 C43 N42 107.2(3)
N42 C44 C47 109.0(3)
N42 C44 C45 109.0(3)
C47 C44 C45 108.2(3)
N42 C44 C46 108.6(3)
C47 C44 C46 109.3(3)
C45 C44 C46 112.8(3)
N51 C51 C52 178.6(5)
N61 C61 C62 167.9(6)

loop_
_geom_bond_atom_site_label_1
_geom_bond_atom_site_label_2
_geom_bond_distance
In S4 2.5112(8)
In S1 2.5134(8)
In Br 2.5920(4)
In S2 2.6181(8)
In S3 2.6192(7)
S1 C11 1.731(3)
S2 C21 1.732(3)
S3 C31 1.733(3)
S4 C41 1.738(3)
B1 H2 1.099(18)
B1 H1 1.102(18)
B1 N21 1.557(4)
B1 N11 1.559(4)
B2 H4 1.100(18)
B2 H3 1.102(18)
B2 N41 1.559(4)
B2 N31 1.560(4)
N11 C11 1.343(4)
N11 C12 1.380(4)
C11 N12 1.363(4)
C12 C13 1.344(5)
N12 C13 1.382(4)
N12 C14 1.506(4)
C14 C16 1.525(5)
C14 C17 1.526(5)
C14 C15 1.535(5)
C21 N21 1.349(4)
C21 N22 1.369(4)
N21 C22 1.376(4)
N22 C23 1.384(4)
N22 C24 1.510(4)
C22 C23 1.342(5)
C24 C26 1.523(5)
C24 C25 1.525(5)
C24 C27 1.530(5)
C31 N31 1.347(4)
C31 N32 1.366(4)
N31 C32 1.378(4)
N32 C33 1.387(4)
N32 C34 1.507(4)
C32 C33 1.348(4)
C34 C35 1.526(4)
C34 C37 1.526(4)
C34 C36 1.531(4)
C41 N41 1.346(4)
C41 N42 1.362(4)
N41 C42 1.379(4)
N42 C43 1.390(4)
N42 C44 1.506(4)
C42 C43 1.347(4)
C44 C47 1.522(5)
C44 C45 1.532(6)
C44 C46 1.532(5)
C51 N51 1.131(6)
C51 C52 1.454(6)
N61 C61 1.1475(10)
C61 C62 1.4776(10)
